data_7026591
loop_
_publ_author_name
'Ling, Yun'
'Liao, Teng-Biao'
'Chen, Zhen-Xia'
'Zhou, Ya-Ming'
'Weng, Lin-Hong'

_publ_section_title
;
 Systematic exploration of a rutile-type zinc(II)-phosphonocarboxylate
 open framework: the factors that influence the structure.
;
_journal_issue 44
_journal_name_full 'Dalton transactions (Cambridge, England : 2003)'
_journal_page_first 10712
_journal_page_last 10718
_journal_paper_doi 10.1039/c0dt00525h
_journal_volume 39
_journal_year 2010
_chemical_formula_sum 'C22 H21 N O19 P2 Zn3'
_chemical_formula_weight 861.45
_chemical_name_systematic
;
?
;
_space_group_IT_number 61
_symmetry_cell_setting orthorhombic
_symmetry_space_group_name_Hall '-P 2ac 2ab'
_symmetry_space_group_name_H-M 'P b c a'
_atom_sites_solution_hydrogens geom
_atom_sites_solution_primary direct
_atom_sites_solution_secondary difmap
_audit_creation_method SHELXL-97
_cell_angle_alpha 90.00
_cell_angle_beta 90.00
_cell_angle_gamma 90.00
_cell_formula_units_Z 8
_cell_length_a 13.707(5)
_cell_length_b 17.121(7)
_cell_length_c 36.018(14)
_cell_measurement_temperature 293(2)
_cell_volume 8453(6)
_computing_cell_refinement 'Bruker SMART'
_computing_data_collection 'Bruker SMART'
_computing_data_reduction 'Bruker SAINT'
_computing_molecular_graphics 'Bruker SHELXTL'
_computing_publication_material 'Bruker SHELXTL'
_computing_structure_refinement 'SHELXL-97 (Sheldrick, 1997)'
_computing_structure_solution 'SHELXS-97 (Sheldrick, 1990)'
_diffrn_ambient_temperature 293(2)
_diffrn_measured_fraction_theta_full 1.000
_diffrn_measured_fraction_theta_max 1.000
_diffrn_measurement_device_type 'CCD area detector'
_diffrn_measurement_method 'phi and omega scans'
_diffrn_radiation_monochromator graphite
_diffrn_radiation_source 'fine-focus sealed tube'
_diffrn_radiation_type MoK\a
_diffrn_radiation_wavelength 0.71073
_diffrn_reflns_av_R_equivalents 0.1173
_diffrn_reflns_av_sigmaI/netI 0.1411
_diffrn_reflns_limit_h_max 16
_diffrn_reflns_limit_h_min -16
_diffrn_reflns_limit_k_max 20
_diffrn_reflns_limit_k_min -9
_diffrn_reflns_limit_l_max 43
_diffrn_reflns_limit_l_min -43
_diffrn_reflns_number 33683
_diffrn_reflns_theta_full 25.15
_diffrn_reflns_theta_max 25.15
_diffrn_reflns_theta_min 1.13
_exptl_absorpt_coefficient_mu 1.827
_exptl_absorpt_correction_T_max 0.7225
_exptl_absorpt_correction_T_min 0.6189
_exptl_absorpt_correction_type multi-scan
_exptl_absorpt_process_details SADABS
_exptl_crystal_colour colorless
_exptl_crystal_density_diffrn 1.354
_exptl_crystal_density_method 'not measured'
_exptl_crystal_description rod-shape
_exptl_crystal_F_000 3456
_exptl_crystal_size_max 0.29
_exptl_crystal_size_mid 0.24
_exptl_crystal_size_min 0.19
_refine_diff_density_max 1.086
_refine_diff_density_min -0.593
_refine_diff_density_rms 0.162
_refine_ls_extinction_method none
_refine_ls_goodness_of_fit_ref 0.939
_refine_ls_hydrogen_treatment constr
_refine_ls_matrix_type full
_refine_ls_number_parameters 454
_refine_ls_number_reflns 7578
_refine_ls_number_restraints 30
_refine_ls_restrained_S_all 0.943
_refine_ls_R_factor_all 0.1129
_refine_ls_R_factor_gt 0.0596
_refine_ls_shift/su_max 0.009
_refine_ls_shift/su_mean 0.001
_refine_ls_structure_factor_coef Fsqd
_refine_ls_weighting_details 'calc w=1/[\s^2^(Fo^2^)+(0.0989P)^2^+0.0000P] where P=(Fo^2^+2Fc^2^)/3'
_refine_ls_weighting_scheme calc
_refine_ls_wR_factor_gt 0.1762
_refine_ls_wR_factor_ref 0.1990
_reflns_number_gt 3977
_reflns_number_total 7578
_reflns_threshold_expression >2sigma(I)
_cod_data_source_file c0dt00525h.txt
_cod_data_source_block 2
_cod_depositor_comments
;
The following automatic conversions were performed:

'_symmetry_cell_setting' value 'Orthorhombic' changed to
'orthorhombic' according to
/home/saulius/struct/CIF-dictionaries/cif_core.dic dictionary named
'cif_core.dic' version 2.4.2 from 2011-04-26.

Automatic conversion script
Id: cif_fix_values 1891 2012-01-12 08:04:46Z andrius 
;
_cod_original_sg_symbol_H-M Pbca
_cod_database_code 7026591

loop_
_symmetry_equiv_pos_as_xyz
'x, y, z'
'-x+1/2, -y, z+1/2'
'x+1/2, -y+1/2, -z'
'-x, y+1/2, -z+1/2'
'-x, -y, -z'
'x-1/2, y, -z-1/2'
'-x-1/2, y-1/2, z'
'x, -y-1/2, z-1/2'

loop_
_atom_site_label
_atom_site_type_symbol
_atom_site_fract_x
_atom_site_fract_y
_atom_site_fract_z
_atom_site_U_iso_or_equiv
_atom_site_adp_type
_atom_site_occupancy
_atom_site_symmetry_multiplicity
_atom_site_calc_flag
_atom_site_refinement_flags
C1 C 1.1821(6) 0.6176(5) 0.8218(2) 0.028(2) Uani 1 1 d .
C2 C 1.1889(6) 0.6409(5) 0.7850(2) 0.036(2) Uani 1 1 d .
H2 H 1.1506 0.6823 0.7769 0.043 Uiso 1 1 calc R
C3 C 1.2506(7) 0.6047(5) 0.7602(2) 0.034(2) Uani 1 1 d .
C4 C 1.3105(6) 0.5449(5) 0.7728(2) 0.033(2) Uani 1 1 d .
H4 H 1.3534 0.5206 0.7564 0.039 Uiso 1 1 calc R
C5 C 1.3068(6) 0.5211(5) 0.8094(2) 0.032(2) Uani 1 1 d .
C6 C 1.2415(6) 0.5576(5) 0.8337(2) 0.030(2) Uani 1 1 d .
H6 H 1.2380 0.5412 0.8583 0.036 Uiso 1 1 calc R
C7 C 1.2548(8) 0.6318(6) 0.7203(3) 0.045(3) Uani 1 1 d .
C8 C 1.3690(7) 0.4544(5) 0.8222(3) 0.042(2) Uani 1 1 d .
C9 C 0.7819(6) 0.8369(4) 0.9208(2) 0.0238(19) Uani 1 1 d .
C10 C 0.7446(6) 0.8103(5) 0.9550(2) 0.032(2) Uani 1 1 d .
H10 H 0.7692 0.7649 0.9656 0.039 Uiso 1 1 calc R
C11 C 0.6705(7) 0.8522(5) 0.9729(2) 0.031(2) Uani 1 1 d .
C12 C 0.6350(7) 0.9199(5) 0.9570(2) 0.035(2) Uani 1 1 d .
H12 H 0.5857 0.9477 0.9688 0.042 Uiso 1 1 calc R
C13 C 0.6719(6) 0.9471(5) 0.9235(2) 0.029(2) Uani 1 1 d .
C14 C 0.7446(6) 0.9055(4) 0.9060(2) 0.027(2) Uani 1 1 d .
H14 H 0.7694 0.9239 0.8836 0.032 Uiso 1 1 calc R
C15 C 0.6299(7) 0.8250(5) 1.0096(3) 0.038(2) Uani 1 1 d .
C16 C 0.6343(7) 1.0213(5) 0.9078(3) 0.034(2) Uani 1 1 d .
C21 C 0.5107(14) 0.4454(12) 0.7032(6) 0.166(9) Uani 1 1 d .
H21A H 0.4600 0.4088 0.6974 0.249 Uiso 1 1 calc R
H21B H 0.5386 0.4651 0.6806 0.249 Uiso 1 1 calc R
H21C H 0.4839 0.4880 0.7172 0.249 Uiso 1 1 calc R
C22 C 0.5907(16) 0.4043(14) 0.7262(6) 0.173(10) Uani 1 1 d .
H22A H 0.6261 0.3698 0.7096 0.207 Uiso 1 1 calc R
H22B H 0.6363 0.4441 0.7344 0.207 Uiso 1 1 calc R
C23 C 0.6416(16) 0.3358(15) 0.7785(6) 0.181(11) Uani 1 1 d .
H23A H 0.6892 0.3085 0.7634 0.217 Uiso 1 1 calc R
H23B H 0.6172 0.2999 0.7971 0.217 Uiso 1 1 calc R
C24 C 0.5413(14) 0.2295(12) 0.7312(6) 0.178(10) Uani 1 1 d .
H24A H 0.5720 0.2506 0.7094 0.266 Uiso 1 1 calc R
H24B H 0.4856 0.1990 0.7240 0.266 Uiso 1 1 calc R
H24C H 0.5869 0.1969 0.7442 0.266 Uiso 1 1 calc R
C25 C 0.5126(19) 0.2881(11) 0.7534(7) 0.214(15) Uani 1 1 d .
H25A H 0.5093 0.2668 0.7783 0.257 Uiso 1 1 calc R
H25B H 0.4462 0.3006 0.7463 0.257 Uiso 1 1 calc R
C26 C 0.6869(17) 0.4024(12) 0.7963(5) 0.187(11) Uani 1 1 d .
H26A H 0.7237 0.3851 0.8175 0.280 Uiso 1 1 calc R
H26B H 0.6374 0.4384 0.8043 0.280 Uiso 1 1 calc R
H26C H 0.7298 0.4279 0.7791 0.280 Uiso 1 1 calc R
N1 N 0.5647(10) 0.3622(8) 0.7562(4) 0.110(4) Uani 1 1 d .
O1 O 0.9992(4) 0.6527(4) 0.83596(18) 0.054(2) Uani 1 1 d .
O2 O 1.1264(5) 0.7521(4) 0.8485(2) 0.070(2) Uani 1 1 d .
O3 O 1.1117(5) 0.6362(4) 0.89004(17) 0.0541(19) Uani 1 1 d .
O4 O 1.1976(7) 0.6808(6) 0.7104(2) 0.104(4) Uani 1 1 d .
O5 O 1.3185(5) 0.6013(4) 0.70031(17) 0.0513(19) Uani 1 1 d .
O6 O 1.4215(7) 0.4200(5) 0.8007(2) 0.091(3) Uani 1 1 d .
O7 O 1.3627(5) 0.4369(4) 0.85633(18) 0.0473(18) Uani 1 1 d .
O8 O 0.8183(4) 0.7273(3) 0.87134(16) 0.0375(16) Uani 1 1 d .
O9 O 0.9347(4) 0.7382(3) 0.92541(16) 0.0365(15) Uani 1 1 d .
O10 O 0.9349(4) 0.8407(3) 0.87547(17) 0.0414(16) Uani 1 1 d .
O11 O 0.6595(6) 0.7629(4) 1.0231(2) 0.078(3) Uani 1 1 d .
O12 O 0.5679(5) 0.8677(4) 1.02381(16) 0.0437(17) Uani 1 1 d .
O13 O 0.5710(6) 1.0553(4) 0.92611(19) 0.061(2) Uani 1 1 d .
O14 O 0.6656(5) 1.0438(4) 0.87714(17) 0.0447(17) Uani 1 1 d .
O15 O 1.1304(6) 0.8452(4) 0.9241(2) 0.079(3) Uani 1 1 d .
O16 O 0.308(3) 0.926(2) 0.9762(11) 0.38(3) Uani 0.60 1 d P
O17 O 0.245(2) 0.9638(14) 0.9437(6) 0.104(8) Uani 0.40 1 d P
O18 O 0.3730(7) 0.2493(8) 0.6482(3) 0.153(5) Uani 1 1 d U
O19 O 0.476(3) 0.083(2) 0.6040(11) 0.29(2) Uani 0.50 1 d PU
O20 O 0.524(3) 0.1909(16) 0.5432(10) 0.249(17) Uani 0.50 1 d PU
O21 O 0.6211(19) 0.251(2) 0.6158(7) 0.224(15) Uani 0.50 1 d PU
O22 O 0.5197(14) 0.1778(13) 0.5970(7) 0.123(8) Uani 0.50 1 d PU
P1 P 1.09793(17) 0.66740(13) 0.85140(6) 0.0314(6) Uani 1 1 d .
P2 P 0.87501(17) 0.78219(13) 0.89694(6) 0.0263(5) Uani 1 1 d .
Zn1 Zn 0.86464(7) 0.63506(5) 0.84690(2) 0.0249(3) Uani 1 1 d .
Zn2 Zn 1.01341(7) 0.64723(5) 0.92783(2) 0.0231(3) Uani 1 1 d .
Zn3 Zn 1.07369(8) 0.84166(6) 0.87205(3) 0.0332(3) Uani 1 1 d .

loop_
_atom_site_aniso_label
_atom_site_aniso_U_11
_atom_site_aniso_U_22
_atom_site_aniso_U_33
_atom_site_aniso_U_23
_atom_site_aniso_U_13
_atom_site_aniso_U_12
C1 0.032(5) 0.029(5) 0.023(5) 0.002(4) 0.003(4) 0.008(4)
C2 0.040(5) 0.038(5) 0.030(5) 0.009(4) 0.002(4) 0.021(5)
C3 0.042(6) 0.036(5) 0.024(5) 0.007(4) 0.008(5) 0.007(4)
C4 0.037(6) 0.033(5) 0.028(5) -0.003(4) 0.012(4) 0.007(4)
C5 0.036(5) 0.038(5) 0.021(5) 0.003(4) 0.005(4) 0.015(4)
C6 0.036(5) 0.031(5) 0.024(5) 0.002(4) 0.005(4) 0.005(4)
C7 0.062(7) 0.039(6) 0.035(6) 0.011(5) -0.002(5) 0.011(6)
C8 0.043(6) 0.040(6) 0.042(6) 0.004(5) 0.000(5) 0.017(5)
C9 0.033(5) 0.019(4) 0.019(4) 0.000(4) 0.003(4) 0.002(4)
C10 0.042(6) 0.025(5) 0.029(5) 0.006(4) 0.005(4) 0.009(4)
C11 0.045(5) 0.026(5) 0.022(5) 0.004(4) 0.012(4) 0.014(4)
C12 0.050(6) 0.033(5) 0.023(5) 0.009(4) 0.015(4) 0.015(5)
C13 0.039(5) 0.025(4) 0.024(5) 0.008(4) 0.005(4) 0.011(4)
C14 0.036(5) 0.027(5) 0.018(4) 0.003(4) 0.009(4) 0.006(4)
C15 0.048(6) 0.036(5) 0.031(5) 0.010(4) 0.007(5) 0.002(5)
C16 0.040(6) 0.029(5) 0.033(5) 0.004(4) 0.006(5) 0.015(4)
C21 0.127(17) 0.21(2) 0.16(2) 0.026(18) 0.012(15) 0.032(17)
C22 0.18(2) 0.20(2) 0.143(19) 0.061(18) -0.018(17) -0.09(2)
C23 0.127(18) 0.25(3) 0.17(2) -0.07(2) -0.049(17) -0.021(19)
C24 0.122(17) 0.16(2) 0.25(3) -0.04(2) -0.045(18) 0.001(15)
C25 0.27(3) 0.090(14) 0.28(3) -0.071(17) 0.18(3) -0.059(17)
C26 0.28(3) 0.19(2) 0.090(14) 0.033(14) -0.010(17) -0.12(2)
N1 0.096(10) 0.105(10) 0.130(12) 0.034(9) 0.002(9) -0.039(9)
O1 0.029(4) 0.092(6) 0.041(4) -0.010(4) 0.005(3) 0.004(4)
O2 0.074(5) 0.035(4) 0.101(6) -0.009(4) 0.050(5) -0.004(4)
O3 0.056(4) 0.079(5) 0.028(4) 0.005(4) 0.013(3) 0.024(4)
O4 0.132(8) 0.133(8) 0.047(5) 0.051(5) 0.031(5) 0.083(7)
O5 0.073(5) 0.047(4) 0.034(4) 0.009(3) 0.024(4) 0.013(4)
O6 0.114(7) 0.099(7) 0.061(5) 0.020(5) 0.029(5) 0.085(6)
O7 0.061(5) 0.040(4) 0.041(4) 0.014(3) -0.003(4) 0.020(3)
O8 0.031(3) 0.041(4) 0.041(4) -0.020(3) -0.003(3) 0.007(3)
O9 0.041(4) 0.038(4) 0.031(4) 0.001(3) 0.000(3) 0.017(3)
O10 0.040(4) 0.033(3) 0.051(4) 0.011(3) 0.021(3) 0.008(3)
O11 0.121(7) 0.060(5) 0.053(5) 0.035(4) 0.046(5) 0.041(5)
O12 0.050(4) 0.049(4) 0.032(4) 0.008(3) 0.025(3) 0.022(3)
O13 0.084(5) 0.048(4) 0.050(4) 0.024(4) 0.033(4) 0.041(4)
O14 0.061(4) 0.042(4) 0.032(4) 0.017(3) 0.017(3) 0.022(3)
O15 0.118(7) 0.070(5) 0.048(5) 0.029(4) -0.024(5) -0.040(5)
O16 0.38(5) 0.44(6) 0.31(4) -0.18(4) -0.06(4) -0.27(5)
O17 0.16(2) 0.083(16) 0.071(16) 0.008(13) -0.035(16) -0.027(17)
O18 0.087(7) 0.239(14) 0.132(10) 0.111(10) -0.023(7) -0.039(9)
O19 0.42(4) 0.15(2) 0.31(4) -0.08(2) -0.03(3) 0.17(3)
O20 0.30(3) 0.15(2) 0.30(3) 0.11(2) -0.21(3) 0.01(2)
O21 0.104(18) 0.45(4) 0.12(2) 0.07(2) 0.032(16) -0.01(2)
O22 0.078(13) 0.128(17) 0.16(2) 0.064(15) 0.054(14) 0.046(13)
P1 0.0326(14) 0.0319(13) 0.0298(13) 0.0013(11) 0.0095(11) 0.0070(11)
P2 0.0289(13) 0.0251(11) 0.0249(12) -0.0016(10) 0.0060(10) 0.0062(10)
Zn1 0.0313(6) 0.0245(5) 0.0188(5) 0.0005(4) -0.0027(4) 0.0023(4)
Zn2 0.0287(5) 0.0208(5) 0.0197(5) 0.0031(4) -0.0042(4) -0.0022(4)
Zn3 0.0384(6) 0.0260(5) 0.0353(6) 0.0030(5) 0.0061(5) -0.0054(5)

loop_
_atom_type_symbol
_atom_type_description
_atom_type_scat_dispersion_real
_atom_type_scat_dispersion_imag
_atom_type_scat_source
C C 0.0033 0.0016 'International Tables Vol C Tables 4.2.6.8 and 6.1.1.4'
H H 0.0000 0.0000 'International Tables Vol C Tables 4.2.6.8 and 6.1.1.4'
N N 0.0061 0.0033 'International Tables Vol C Tables 4.2.6.8 and 6.1.1.4'
O O 0.0106 0.0060 'International Tables Vol C Tables 4.2.6.8 and 6.1.1.4'
P P 0.1023 0.0942 'International Tables Vol C Tables 4.2.6.8 and 6.1.1.4'
Zn Zn 0.2839 1.4301 'International Tables Vol C Tables 4.2.6.8 and 6.1.1.4'

loop_
_geom_angle_atom_site_label_1
_geom_angle_atom_site_label_2
_geom_angle_atom_site_label_3
_geom_angle
_geom_angle_site_symmetry_1
_geom_angle_site_symmetry_3
C6 C1 C2 118.2(8) . .
C6 C1 P1 123.3(6) . .
C2 C1 P1 118.5(6) . .
C3 C2 C1 122.2(8) . .
C3 C2 H2 118.9 . .
C1 C2 H2 118.9 . .
C2 C3 C4 118.8(8) . .
C2 C3 C7 120.2(8) . .
C4 C3 C7 121.0(8) . .
C5 C4 C3 120.5(8) . .
C5 C4 H4 119.8 . .
C3 C4 H4 119.8 . .
C4 C5 C6 119.3(8) . .
C4 C5 C8 119.8(8) . .
C6 C5 C8 120.9(8) . .
C1 C6 C5 121.0(8) . .
C1 C6 H6 119.5 . .
C5 C6 H6 119.5 . .
O4 C7 O5 125.2(9) . .
O4 C7 C3 118.2(9) . .
O5 C7 C3 116.6(9) . .
O6 C8 O7 123.1(9) . .
O6 C8 C5 120.8(9) . .
O7 C8 C5 116.1(8) . .
C14 C9 C10 118.5(7) . .
C14 C9 P2 121.1(6) . .
C10 C9 P2 120.4(6) . .
C11 C10 C9 120.0(7) . .
C11 C10 H10 120.0 . .
C9 C10 H10 120.0 . .
C12 C11 C10 119.5(8) . .
C12 C11 C15 119.6(8) . .
C10 C11 C15 120.9(8) . .
C11 C12 C13 121.0(8) . .
C11 C12 H12 119.5 . .
C13 C12 H12 119.5 . .
C14 C13 C12 119.2(7) . .
C14 C13 C16 121.3(7) . .
C12 C13 C16 119.5(8) . .
C13 C14 C9 121.8(7) . .
C13 C14 H14 119.1 . .
C9 C14 H14 119.1 . .
O12 C15 O11 125.1(9) . .
O12 C15 C11 115.7(8) . .
O11 C15 C11 119.2(9) . .
O13 C16 O14 124.7(8) . .
O13 C16 C13 116.4(8) . .
O14 C16 C13 118.9(8) . .
C22 C21 H21A 109.5 . .
C22 C21 H21B 109.5 . .
H21A C21 H21B 109.5 . .
C22 C21 H21C 109.5 . .
H21A C21 H21C 109.5 . .
H21B C21 H21C 109.5 . .
N1 C22 C21 119.2(19) . .
N1 C22 H22A 107.5 . .
C21 C22 H22A 107.5 . .
N1 C22 H22B 107.5 . .
C21 C22 H22B 107.5 . .
H22A C22 H22B 107.0 . .
N1 C23 C26 109(2) . .
N1 C23 H23A 109.9 . .
C26 C23 H23A 109.9 . .
N1 C23 H23B 109.9 . .
C26 C23 H23B 109.9 . .
H23A C23 H23B 108.3 . .
C25 C24 H24A 109.5 . .
C25 C24 H24B 109.5 . .
H24A C24 H24B 109.5 . .
C25 C24 H24C 109.5 . .
H24A C24 H24C 109.5 . .
H24B C24 H24C 109.5 . .
C24 C25 N1 123.3(19) . .
C24 C25 H25A 106.5 . .
N1 C25 H25A 106.5 . .
C24 C25 H25B 106.5 . .
N1 C25 H25B 106.5 . .
H25A C25 H25B 106.5 . .
C23 C26 H26A 109.5 . .
C23 C26 H26B 109.5 . .
H26A C26 H26B 109.5 . .
C23 C26 H26C 109.5 . .
H26A C26 H26C 109.5 . .
H26B C26 H26C 109.5 . .
C22 N1 C23 115.7(18) . .
C22 N1 C25 122.5(18) . .
C23 N1 C25 97.3(17) . .
P1 O1 Zn1 146.1(4) . .
P1 O2 Zn3 130.5(4) . .
P1 O3 Zn2 122.2(4) . .
C7 O5 Zn1 128.5(6) . 6_657
C8 O7 Zn3 116.9(6) . 7_855
P2 O8 Zn1 128.0(3) . .
P2 O9 Zn2 138.4(4) . .
P2 O10 Zn3 125.6(4) . .
C15 O12 Zn2 124.6(6) . 3_467
C16 O13 Zn2 144.3(6) . 7_765
C16 O14 Zn1 132.1(6) . 7_765
O1 P1 O3 113.6(4) . .
O1 P1 O2 112.0(5) . .
O3 P1 O2 111.9(5) . .
O1 P1 C1 106.5(4) . .
O3 P1 C1 107.6(4) . .
O2 P1 C1 104.5(4) . .
O10 P2 O9 112.6(4) . .
O10 P2 O8 112.1(4) . .
O9 P2 O8 112.2(4) . .
O10 P2 C9 106.5(3) . .
O9 P2 C9 108.5(3) . .
O8 P2 C9 104.3(4) . .
O5 Zn1 O1 100.6(3) 6_557 .
O5 Zn1 O8 123.4(3) 6_557 .
O1 Zn1 O8 106.5(3) . .
O5 Zn1 O14 100.7(3) 6_557 7_755
O1 Zn1 O14 116.6(3) . 7_755
O8 Zn1 O14 109.5(3) . 7_755
O9 Zn2 O12 111.9(3) . 3_567
O9 Zn2 O3 116.5(3) . .
O12 Zn2 O3 111.0(3) 3_567 .
O9 Zn2 O13 108.9(3) . 7_755
O12 Zn2 O13 98.8(3) 3_567 7_755
O3 Zn2 O13 108.2(3) . 7_755
O2 Zn3 O10 113.7(3) . .
O2 Zn3 O7 112.3(3) . 7_865
O10 Zn3 O7 118.4(3) . 7_865
O2 Zn3 O15 106.9(4) . .
O10 Zn3 O15 108.8(3) . .
O7 Zn3 O15 94.2(3) 7_865 .

loop_
_geom_bond_atom_site_label_1
_geom_bond_atom_site_label_2
_geom_bond_distance
_geom_bond_site_symmetry_2
C1 C6 1.380(11) .
C1 C2 1.385(11) .
C1 P1 1.788(8) .
C2 C3 1.379(11) .
C2 H2 0.9300 .
C3 C4 1.389(11) .
C3 C7 1.509(12) .
C4 C5 1.384(11) .
C4 H4 0.9300 .
C5 C6 1.399(11) .
C5 C8 1.497(11) .
C6 H6 0.9300 .
C7 O4 1.203(11) .
C7 O5 1.246(11) .
C8 O6 1.212(11) .
C8 O7 1.267(11) .
C9 C14 1.388(10) .
C9 C10 1.408(11) .
C9 P2 1.802(8) .
C10 C11 1.402(11) .
C10 H10 0.9300 .
C11 C12 1.383(11) .
C11 C15 1.509(11) .
C12 C13 1.388(11) .
C12 H12 0.9300 .
C13 C14 1.378(11) .
C13 C16 1.482(11) .
C14 H14 0.9300 .
C15 O12 1.231(10) .
C15 O11 1.237(10) .
C16 O13 1.235(10) .
C16 O14 1.246(10) .
C21 C22 1.55(2) .
C21 H21A 0.9600 .
C21 H21B 0.9600 .
C21 H21C 0.9600 .
C22 N1 1.347(19) .
C22 H22A 0.9700 .
C22 H22B 0.9700 .
C23 N1 1.40(2) .
C23 C26 1.45(2) .
C23 H23A 0.9700 .
C23 H23B 0.9700 .
C24 C25 1.34(2) .
C24 H24A 0.9600 .
C24 H24B 0.9600 .
C24 H24C 0.9600 .
C25 N1 1.46(2) .
C25 H25A 0.9700 .
C25 H25B 0.9700 .
C26 H26A 0.9600 .
C26 H26B 0.9600 .
C26 H26C 0.9600 .
O1 P1 1.485(7) .
O1 Zn1 1.909(6) .
O2 P1 1.506(7) .
O2 Zn3 1.894(7) .
O3 P1 1.502(6) .
O3 Zn2 1.924(6) .
O5 Zn1 1.904(6) 6_657
O7 Zn3 1.934(6) 7_855
O8 P2 1.529(6) .
O8 Zn1 1.916(6) .
O9 P2 1.513(6) .
O9 Zn2 1.897(5) .
O10 P2 1.508(6) .
O10 Zn3 1.907(6) .
O12 Zn2 1.912(6) 3_467
O13 Zn2 1.955(6) 7_765
O14 Zn1 1.949(6) 7_765
O15 Zn3 2.029(7) .
Zn1 O5 1.904(6) 6_557
Zn1 O14 1.949(6) 7_755
Zn2 O12 1.912(6) 3_567
Zn2 O13 1.955(6) 7_755
Zn3 O7 1.934(6) 7_865
